data_4107478
loop_
_publ_author_name
'Brian M. Cochran'
'Forrest E. Michael'

_publ_contact_author_address
;
Department of Chemistry, BOX 351700
University of Washington
Seattle, WA 98195
USA
;
_publ_contact_author_email wernerka@u.washington.edu
_publ_contact_author_name 'Werner Kaminsky'
_publ_section_title
;
 Mechanistic Studies of a Palladium-Catalyzed Intramolecular
 Hydroamination of Unactivated Alkenes: Protonolysis of a Stable Palladium
 Alkyl Complex Is the Turnover-Limiting Step
;
_journal_name_full 'Journal of the American Chemical Society'
_journal_page_first 2786
_journal_page_last 2792
_journal_paper_doi 10.1021/ja0734997
_journal_volume 130
_journal_year 2008
_chemical_absolute_configuration ad
_chemical_formula_moiety 'C40 H43 N2 O P2 Pd, C5 H12, B F4'
_chemical_formula_sum 'C45 H55 B F4 N2 O P2 Pd'
_chemical_formula_weight 895.06
_chemical_name_common bmc-f-43-1
_chemical_name_systematic bmc-f-43-1
_space_group_IT_number 19
_symmetry_cell_setting orthorhombic
_symmetry_Int_Tables_number 19
_symmetry_space_group_name_Hall 'P 2ac 2ab'
_symmetry_space_group_name_H-M 'P 21 21 21'
_atom_sites_solution_hydrogens geom
_atom_sites_solution_primary direct
_atom_sites_solution_secondary difmap
_audit_creation_method SHELXL-97
_cell_angle_alpha 90.00
_cell_angle_beta 90.00
_cell_angle_gamma 90.00
_cell_formula_units_Z 4
_cell_length_a 10.4480(3)
_cell_length_b 12.8160(4)
_cell_length_c 32.8480(11)
_cell_measurement_reflns_used 126
_cell_measurement_temperature 130(2)
_cell_volume 4398.4(2)
_computing_cell_refinement 'HKL Scalepack (Otwinowski & Minor 1997)'
_computing_data_collection KappaCCD
_computing_data_reduction 'HKL Scalepack (Otwinowski & Minor 1997)'
_computing_molecular_graphics 'maXus, Zortep'
_computing_publication_material 'SHELXL-97 (Sheldrick, 1997)'
_computing_structure_refinement 'SHELXL-97 (Sheldrick, 1997)'
_computing_structure_solution SIR97
_diffrn_ambient_temperature 130(2)
_diffrn_measured_fraction_theta_full 0.997
_diffrn_measured_fraction_theta_max 0.992
_diffrn_measurement_device_type 'Nonius KappaCCD'
_diffrn_measurement_method '\f and \w scans'
_diffrn_radiation_monochromator graphite
_diffrn_radiation_source 'fine-focus sealed tube'
_diffrn_radiation_type MoK\a
_diffrn_radiation_wavelength 0.71073
_diffrn_reflns_av_R_equivalents 0.1560
_diffrn_reflns_av_sigmaI/netI 0.2460
_diffrn_reflns_limit_h_max 13
_diffrn_reflns_limit_h_min -13
_diffrn_reflns_limit_k_max 16
_diffrn_reflns_limit_k_min -15
_diffrn_reflns_limit_l_max 40
_diffrn_reflns_limit_l_min -40
_diffrn_reflns_number 8786
_diffrn_reflns_theta_full 25.00
_diffrn_reflns_theta_max 26.37
_diffrn_reflns_theta_min 2.05
_exptl_absorpt_coefficient_mu 0.547
_exptl_absorpt_correction_T_max 0.9732
_exptl_absorpt_correction_T_min 0.8799
_exptl_absorpt_correction_type multi-scan
_exptl_absorpt_process_details HKL2000
_exptl_crystal_colour colorless
_exptl_crystal_density_diffrn 1.352
_exptl_crystal_description 'cut block'
_exptl_crystal_F_000 1856
_exptl_crystal_size_max 0.24
_exptl_crystal_size_mid 0.12
_exptl_crystal_size_min 0.05
_refine_diff_density_max 1.020
_refine_diff_density_min -1.042
_refine_diff_density_rms 0.115
_refine_ls_abs_structure_details 'Flack H D (1983), Acta Cryst. A39, 876-881'
_refine_ls_abs_structure_Flack 0.43(5)
_refine_ls_extinction_coef 0.0014(2)
_refine_ls_extinction_expression Fc^*^=kFc[1+0.001xFc^2^\l^3^/sin(2\q)]^-1/4^
_refine_ls_extinction_method SHELXL
_refine_ls_goodness_of_fit_ref 0.996
_refine_ls_hydrogen_treatment constr
_refine_ls_matrix_type full
_refine_ls_number_parameters 511
_refine_ls_number_reflns 8786
_refine_ls_number_restraints 3
_refine_ls_restrained_S_all 0.997
_refine_ls_R_factor_all 0.2049
_refine_ls_R_factor_gt 0.0693
_refine_ls_shift/su_max 0.001
_refine_ls_shift/su_mean 0.000
_refine_ls_structure_factor_coef Fsqd
_refine_ls_weighting_details 'calc w=1/[\s^2^(Fo^2^)+(0.0409P)^2^+0.0000P] where P=(Fo^2^+2Fc^2^)/3'
_refine_ls_weighting_scheme calc
_refine_ls_wR_factor_gt 0.1164
_refine_ls_wR_factor_ref 0.1501
_reflns_number_gt 3676
_reflns_number_total 8786
_reflns_threshold_expression I>2\s(I)
_cod_data_source_file ja0734997-file003.cif
_cod_data_source_block shelxl
_cod_database_code 4107478

loop_
_symmetry_equiv_pos_as_xyz
'x, y, z'
'-x+1/2, -y, z+1/2'
'x+1/2, -y+1/2, -z'
'-x, y+1/2, -z+1/2'

loop_
_atom_site_label
_atom_site_type_symbol
_atom_site_fract_x
_atom_site_fract_y
_atom_site_fract_z
_atom_site_U_iso_or_equiv
_atom_site_adp_type
_atom_site_occupancy
_atom_site_symmetry_multiplicity
_atom_site_calc_flag
_atom_site_refinement_flags
Pd1 Pd 0.09456(5) 0.25440(8) 0.143253(16) 0.0369(2) Uani 1 1 d .
P1 P 0.0657(3) 0.4278(2) 0.15475(7) 0.0385(8) Uani 1 1 d .
P2 P 0.0896(3) 0.0753(2) 0.14548(7) 0.0400(7) Uani 1 1 d .
F1 F 0.2647(8) 0.3739(7) 0.3292(3) 0.149(3) Uani 1 1 d .
F2 F 0.1388(6) 0.2734(7) 0.29401(19) 0.121(3) Uani 1 1 d .
F3 F 0.2758(6) 0.3729(6) 0.2640(2) 0.121(3) Uani 1 1 d .
F4 F 0.3493(5) 0.2430(6) 0.30191(14) 0.0789(17) Uani 1 1 d .
O1 O 0.3174(7) 0.1694(7) 0.0188(2) 0.071(2) Uani 1 1 d .
N1 N -0.0316(6) 0.2401(8) 0.19331(18) 0.0305(17) Uani 1 1 d .
N2 N 0.4366(6) 0.2484(8) 0.06790(19) 0.050(2) Uani 1 1 d .
C1 C 0.1940(9) 0.5225(7) 0.1523(2) 0.035(2) Uani 1 1 d .
C2 C 0.3049(10) 0.5085(8) 0.1758(3) 0.042(3) Uani 1 1 d .
H2 H 0.3092 0.4532 0.1950 0.051 Uiso 1 1 calc R
C3 C 0.4079(11) 0.5754(9) 0.1710(3) 0.044(3) Uani 1 1 d .
H3 H 0.4837 0.5649 0.1865 0.052 Uiso 1 1 calc R
C4 C 0.4003(9) 0.6570(7) 0.1439(3) 0.043(2) Uani 1 1 d .
H4 H 0.4707 0.7033 0.1410 0.051 Uiso 1 1 calc R
C5 C 0.2932(11) 0.6720(9) 0.1213(3) 0.066(3) Uani 1 1 d .
H5 H 0.2896 0.7276 0.1022 0.080 Uiso 1 1 calc R
C6 C 0.1877(9) 0.6050(8) 0.1260(3) 0.055(3) Uani 1 1 d .
H6 H 0.1115 0.6173 0.1110 0.066 Uiso 1 1 calc R
C7 C -0.0664(8) 0.4828(7) 0.1269(2) 0.033(2) Uani 1 1 d .
C8 C -0.0897(9) 0.4416(7) 0.0885(2) 0.041(2) Uani 1 1 d .
H8 H -0.0389 0.3860 0.0783 0.049 Uiso 1 1 calc R
C9 C -0.1885(9) 0.4830(8) 0.0653(3) 0.047(3) Uani 1 1 d .
H9 H -0.2062 0.4545 0.0392 0.056 Uiso 1 1 calc R
C10 C -0.2609(10) 0.5645(9) 0.0795(3) 0.057(3) Uani 1 1 d .
H10 H -0.3295 0.5907 0.0635 0.069 Uiso 1 1 calc R
C11 C -0.2343(9) 0.6091(8) 0.1175(3) 0.052(3) Uani 1 1 d .
H11 H -0.2813 0.6679 0.1268 0.062 Uiso 1 1 calc R
C12 C -0.1398(8) 0.5670(7) 0.1408(3) 0.044(2) Uani 1 1 d .
H12 H -0.1234 0.5951 0.1671 0.052 Uiso 1 1 calc R
C13 C 0.0145(9) 0.4206(7) 0.2089(2) 0.039(3) Uani 1 1 d .
H13A H 0.0906 0.4237 0.2268 0.047 Uiso 1 1 calc R
H13B H -0.0409 0.4810 0.2154 0.047 Uiso 1 1 calc R
C14 C -0.0568(10) 0.3218(9) 0.2167(3) 0.045(3) Uani 1 1 d .
C15 C -0.1452(9) 0.3180(8) 0.2494(3) 0.043(3) Uani 1 1 d .
H15 H -0.1669 0.3778 0.2650 0.052 Uiso 1 1 calc R
C16 C -0.1978(10) 0.2205(7) 0.2569(3) 0.040(3) Uani 1 1 d .
H16 H -0.2526 0.2124 0.2797 0.048 Uiso 1 1 calc R
C17 C -0.1741(9) 0.1352(8) 0.2328(3) 0.045(3) Uani 1 1 d .
H17 H -0.2168 0.0708 0.2372 0.054 Uiso 1 1 calc R
C18 C -0.0862(10) 0.1466(8) 0.2020(3) 0.041(3) Uani 1 1 d .
C19 C -0.0562(8) 0.0558(8) 0.1752(3) 0.040(3) Uani 1 1 d .
H19A H -0.1289 0.0439 0.1564 0.049 Uiso 1 1 calc R
H19B H -0.0463 -0.0075 0.1922 0.049 Uiso 1 1 calc R
C20 C 0.2190(8) 0.0269(8) 0.1777(3) 0.040(3) Uani 1 1 d .
C21 C 0.2406(10) 0.0797(8) 0.2153(3) 0.051(3) Uani 1 1 d .
H21 H 0.1876 0.1364 0.2232 0.061 Uiso 1 1 calc R
C22 C 0.3409(11) 0.0469(9) 0.2404(3) 0.068(3) Uani 1 1 d .
H22 H 0.3508 0.0763 0.2668 0.082 Uiso 1 1 calc R
C23 C 0.4265(11) -0.0291(9) 0.2267(3) 0.068(3) Uani 1 1 d .
H23 H 0.4985 -0.0476 0.2428 0.082 Uiso 1 1 calc R
C24 C 0.4059(12) -0.0772(8) 0.1897(3) 0.054(3) Uani 1 1 d .
H24 H 0.4621 -0.1303 0.1803 0.065 Uiso 1 1 calc R
C25 C 0.3014(11) -0.0464(9) 0.1664(3) 0.054(3) Uani 1 1 d .
H25 H 0.2882 -0.0797 0.1409 0.065 Uiso 1 1 calc R
C26 C 0.0769(9) -0.0182(8) 0.1044(2) 0.044(3) Uani 1 1 d .
C27 C 0.1393(9) 0.0015(9) 0.0680(3) 0.063(3) Uani 1 1 d .
H27 H 0.1851 0.0648 0.0643 0.076 Uiso 1 1 calc R
C28 C 0.1346(11) -0.0718(11) 0.0367(3) 0.077(4) Uani 1 1 d .
H28 H 0.1778 -0.0575 0.0119 0.093 Uiso 1 1 calc R
C29 C 0.0683(10) -0.1654(10) 0.0409(3) 0.064(3) Uani 1 1 d .
H29 H 0.0659 -0.2147 0.0194 0.077 Uiso 1 1 calc R
C30 C 0.0064(10) -0.1846(8) 0.0769(3) 0.056(3) Uani 1 1 d .
H30 H -0.0403 -0.2477 0.0802 0.068 Uiso 1 1 calc R
C31 C 0.0112(9) -0.1111(8) 0.1097(3) 0.048(3) Uani 1 1 d .
H31 H -0.0303 -0.1259 0.1348 0.058 Uiso 1 1 calc R
C32 C 0.2198(7) 0.2757(8) 0.0961(2) 0.038(3) Uani 1 1 d .
H32A H 0.1789 0.2512 0.0706 0.046 Uiso 1 1 calc R
H32B H 0.2371 0.3512 0.0931 0.046 Uiso 1 1 calc R
C33 C 0.3452(7) 0.2191(7) 0.1015(2) 0.041(3) Uani 1 1 d .
H33 H 0.3305 0.1420 0.1014 0.049 Uiso 1 1 calc R
C34 C 0.4199(6) 0.2499(10) 0.1388(2) 0.046(2) Uani 1 1 d .
H34A H 0.4061 0.1982 0.1607 0.056 Uiso 1 1 calc R
H34B H 0.3908 0.3190 0.1487 0.056 Uiso 1 1 calc R
C35 C 0.5630(7) 0.2547(12) 0.1276(2) 0.047(2) Uani 1 1 d .
C36 C 0.5538(9) 0.2930(8) 0.0836(3) 0.062(4) Uani 1 1 d .
H36A H 0.5504 0.3702 0.0827 0.074 Uiso 1 1 calc R
H36B H 0.6284 0.2690 0.0676 0.074 Uiso 1 1 calc R
C37 C 0.6420(10) 0.3225(9) 0.1553(3) 0.080(4) Uani 1 1 d .
H37A H 0.6348 0.2970 0.1833 0.097 Uiso 1 1 calc R
H37B H 0.6109 0.3945 0.1539 0.097 Uiso 1 1 calc R
H37C H 0.7318 0.3200 0.1467 0.097 Uiso 1 1 calc R
C38 C 0.6146(10) 0.1416(9) 0.1280(3) 0.084(4) Uani 1 1 d .
H38A H 0.6185 0.1162 0.1561 0.101 Uiso 1 1 calc R
H38B H 0.7005 0.1403 0.1160 0.101 Uiso 1 1 calc R
H38C H 0.5575 0.0968 0.1120 0.101 Uiso 1 1 calc R
C39 C 0.4124(11) 0.2209(10) 0.0299(3) 0.071(4) Uani 1 1 d .
C40 C 0.5093(9) 0.2620(13) -0.0029(2) 0.073(4) Uani 1 1 d .
H40A H 0.5853 0.2171 -0.0032 0.088 Uiso 1 1 calc R
H40B H 0.5345 0.3336 0.0039 0.088 Uiso 1 1 calc R
H40C H 0.4687 0.2609 -0.0297 0.088 Uiso 1 1 calc R
C41 C 0.5027(19) 0.8678(14) 0.0634(5) 0.194(10) Uani 1 1 d .
H41A H 0.5147 0.7944 0.0560 0.291 Uiso 1 1 calc R
H41B H 0.4110 0.8831 0.0654 0.291 Uiso 1 1 calc R
H41C H 0.5439 0.8814 0.0897 0.291 Uiso 1 1 calc R
C43 C 0.692(2) 0.919(2) 0.0247(13) 0.43(4) Uani 1 1 d D
H43A H 0.6972 0.8723 0.0007 0.512 Uiso 1 1 calc R
H43B H 0.7266 0.8794 0.0480 0.512 Uiso 1 1 calc R
C42 C 0.560(3) 0.9334(17) 0.0326(5) 0.208(11) Uani 1 1 d .
H42A H 0.5122 0.9222 0.0069 0.249 Uiso 1 1 calc R
H42B H 0.5463 1.0070 0.0407 0.249 Uiso 1 1 calc R
C44 C 0.779(3) 1.004(3) 0.0172(12) 0.48(3) Uani 1 1 d D
H44A H 0.7374 1.0727 0.0204 0.579 Uiso 1 1 calc R
H44B H 0.8558 1.0000 0.0348 0.579 Uiso 1 1 calc R
C45 C 0.808(3) 0.9809(16) -0.0248(5) 0.28(2) Uani 1 1 d D
H45A H 0.8590 0.9167 -0.0249 0.425 Uiso 1 1 d R
H45B H 0.8586 1.0380 -0.0364 0.425 Uiso 1 1 d R
H45C H 0.7304 0.9707 -0.0410 0.425 Uiso 1 1 d R
B1 B 0.2610(10) 0.3149(9) 0.2949(3) 0.025(3) Uani 1 1 d .

loop_
_atom_site_aniso_label
_atom_site_aniso_U_11
_atom_site_aniso_U_22
_atom_site_aniso_U_33
_atom_site_aniso_U_23
_atom_site_aniso_U_13
_atom_site_aniso_U_12
Pd1 0.0323(3) 0.0390(5) 0.0394(3) -0.0003(5) -0.0017(3) 0.0005(6)
P1 0.0404(19) 0.036(2) 0.0393(15) 0.0001(13) -0.0087(13) -0.0042(15)
P2 0.0365(15) 0.0324(18) 0.0511(14) -0.0022(14) 0.0041(17) 0.0004(15)
F1 0.111(7) 0.149(9) 0.187(8) -0.006(7) -0.010(6) 0.020(6)
F2 0.081(5) 0.140(8) 0.143(5) 0.077(6) -0.037(4) -0.023(6)
F3 0.062(5) 0.161(8) 0.141(6) 0.104(6) -0.002(4) -0.007(5)
F4 0.088(4) 0.060(4) 0.089(4) 0.012(5) -0.011(3) 0.011(5)
O1 0.068(6) 0.084(7) 0.061(4) -0.019(4) 0.011(4) -0.016(5)
N1 0.034(4) 0.020(5) 0.037(4) 0.001(5) -0.007(3) 0.002(5)
N2 0.029(4) 0.086(6) 0.036(4) -0.016(6) 0.007(3) -0.015(7)
C1 0.050(7) 0.029(7) 0.025(6) -0.009(4) 0.005(5) -0.005(5)
C2 0.034(7) 0.053(9) 0.040(6) -0.006(5) -0.005(5) 0.016(6)
C3 0.020(5) 0.056(8) 0.055(6) -0.011(6) -0.003(6) -0.003(7)
C4 0.040(6) 0.027(6) 0.061(6) -0.004(6) 0.016(7) -0.006(6)
C5 0.053(8) 0.065(9) 0.082(8) 0.039(7) 0.003(7) -0.004(7)
C6 0.025(6) 0.066(9) 0.073(7) 0.022(7) -0.001(5) -0.015(6)
C7 0.042(6) 0.022(6) 0.035(5) -0.005(4) 0.014(4) -0.003(5)
C8 0.031(6) 0.046(7) 0.046(5) 0.001(5) 0.003(5) 0.000(6)
C9 0.036(6) 0.046(8) 0.059(6) -0.014(6) -0.020(5) 0.007(6)
C10 0.042(7) 0.056(9) 0.073(8) -0.001(7) -0.026(6) 0.010(7)
C11 0.052(7) 0.066(9) 0.037(6) -0.004(6) -0.005(5) 0.012(6)
C12 0.049(6) 0.036(7) 0.046(5) 0.000(6) 0.008(5) 0.013(5)
C13 0.051(6) 0.046(8) 0.020(5) -0.002(5) 0.007(4) -0.001(6)
C14 0.050(7) 0.051(9) 0.034(6) 0.004(6) -0.004(5) -0.016(6)
C15 0.053(7) 0.030(8) 0.046(6) 0.001(6) -0.002(6) -0.008(6)
C16 0.065(7) 0.015(7) 0.042(6) 0.007(5) -0.001(5) -0.004(5)
C17 0.042(7) 0.043(8) 0.050(7) 0.007(6) 0.003(5) 0.001(6)
C18 0.039(6) 0.038(8) 0.045(6) 0.014(5) 0.004(6) -0.005(6)
C19 0.036(6) 0.031(7) 0.055(6) 0.005(5) -0.002(5) -0.011(5)
C20 0.018(6) 0.047(8) 0.055(7) 0.001(6) 0.004(5) 0.013(5)
C21 0.061(7) 0.048(8) 0.045(6) -0.011(6) 0.002(6) 0.007(6)
C22 0.069(8) 0.066(10) 0.070(8) 0.003(7) -0.038(7) -0.004(8)
C23 0.068(9) 0.063(9) 0.074(8) -0.013(7) -0.007(7) 0.029(7)
C24 0.049(7) 0.036(7) 0.077(8) -0.015(6) 0.005(7) 0.002(7)
C25 0.054(8) 0.056(10) 0.051(7) 0.002(6) -0.019(6) 0.002(7)
C26 0.046(7) 0.051(8) 0.034(5) 0.002(5) 0.001(5) -0.001(6)
C27 0.066(8) 0.067(9) 0.056(7) -0.006(6) -0.002(6) -0.026(7)
C28 0.091(10) 0.099(12) 0.042(6) -0.020(7) 0.016(6) -0.033(9)
C29 0.078(9) 0.063(9) 0.052(7) -0.009(6) -0.001(6) -0.021(8)
C30 0.069(8) 0.026(7) 0.074(8) -0.001(6) -0.005(7) -0.018(6)
C31 0.050(7) 0.041(8) 0.054(7) 0.006(6) 0.006(5) -0.015(6)
C32 0.044(6) 0.041(9) 0.028(4) -0.001(4) -0.002(4) 0.000(5)
C33 0.018(5) 0.051(9) 0.054(6) -0.015(5) -0.002(4) 0.002(5)
C34 0.030(4) 0.060(6) 0.049(4) 0.001(8) -0.008(4) -0.010(8)
C35 0.020(5) 0.059(8) 0.062(6) 0.010(8) -0.011(4) 0.000(8)
C36 0.053(7) 0.064(10) 0.067(7) 0.002(5) 0.005(6) 0.002(6)
C37 0.055(8) 0.123(12) 0.063(7) 0.020(7) -0.019(6) -0.021(8)
C38 0.052(8) 0.085(12) 0.116(10) 0.020(8) 0.004(7) 0.019(8)
C39 0.066(8) 0.100(14) 0.046(6) -0.025(6) 0.019(6) -0.013(9)
C40 0.074(7) 0.086(11) 0.059(6) -0.027(8) 0.011(5) 0.003(10)
C41 0.28(3) 0.14(2) 0.165(16) 0.007(13) 0.114(17) -0.056(17)
C43 0.053(15) 0.18(3) 1.04(12) -0.07(5) -0.07(3) 0.005(18)
C42 0.34(4) 0.14(2) 0.136(15) 0.001(13) 0.01(2) 0.09(2)
C44 0.26(4) 0.46(8) 0.72(8) 0.05(7) -0.27(5) 0.11(5)
C45 0.61(6) 0.127(18) 0.117(15) 0.053(13) -0.19(2) -0.11(3)
B1 0.021(6) 0.016(7) 0.038(7) 0.009(5) -0.001(5) 0.008(5)

loop_
_atom_type_symbol
_atom_type_description
_atom_type_scat_dispersion_real
_atom_type_scat_dispersion_imag
_atom_type_scat_source
C C 0.0033 0.0016 'International Tables Vol C Tables 4.2.6.8 and 6.1.1.4'
H H 0.0000 0.0000 'International Tables Vol C Tables 4.2.6.8 and 6.1.1.4'
O O 0.0106 0.0060 'International Tables Vol C Tables 4.2.6.8 and 6.1.1.4'
N N 0.0061 0.0033 'International Tables Vol C Tables 4.2.6.8 and 6.1.1.4'
P P 0.1023 0.0942 'International Tables Vol C Tables 4.2.6.8 and 6.1.1.4'
Pd Pd -0.9988 1.0072 'International Tables Vol C Tables 4.2.6.8 and 6.1.1.4'
F F 0.0171 0.0103 'International Tables Vol C Tables 4.2.6.8 and 6.1.1.4'
B B 0.0013 0.0007 'International Tables Vol C Tables 4.2.6.8 and 6.1.1.4'

loop_
_geom_angle_atom_site_label_1
_geom_angle_atom_site_label_2
_geom_angle_atom_site_label_3
_geom_angle
C32 Pd1 N1 176.9(4)
C32 Pd1 P1 94.6(3)
N1 Pd1 P1 82.7(3)
C32 Pd1 P2 99.9(3)
N1 Pd1 P2 82.8(3)
P1 Pd1 P2 165.50(9)
C7 P1 C1 106.4(4)
C7 P1 C13 106.6(4)
C1 P1 C13 106.9(4)
C7 P1 Pd1 113.6(3)
C1 P1 Pd1 123.3(3)
C13 P1 Pd1 98.5(3)
C26 P2 C20 105.2(5)
C26 P2 C19 104.3(5)
C20 P2 C19 105.1(4)
C26 P2 Pd1 129.8(3)
C20 P2 Pd1 109.9(4)
C19 P2 Pd1 99.9(3)
C14 N1 C18 119.4(8)
C14 N1 Pd1 120.4(8)
C18 N1 Pd1 120.1(7)
C39 N2 C36 127.2(8)
C39 N2 C33 120.3(8)
C36 N2 C33 111.9(6)
C6 C1 C2 119.1(9)
C6 C1 P1 120.8(8)
C2 C1 P1 120.0(8)
C3 C2 C1 120.0(10)
C3 C2 H2 120.0
C1 C2 H2 120.0
C4 C3 C2 119.9(10)
C4 C3 H3 120.0
C2 C3 H3 120.0
C5 C4 C3 120.7(10)
C5 C4 H4 119.7
C3 C4 H4 119.7
C4 C5 C6 119.9(9)
C4 C5 H5 120.0
C6 C5 H5 120.0
C1 C6 C5 120.4(9)
C1 C6 H6 119.8
C5 C6 H6 119.8
C8 C7 C12 119.7(9)
C8 C7 P1 116.6(7)
C12 C7 P1 123.7(7)
C9 C8 C7 118.9(9)
C9 C8 H8 120.6
C7 C8 H8 120.6
C10 C9 C8 121.0(9)
C10 C9 H9 119.5
C8 C9 H9 119.5
C9 C10 C11 120.3(9)
C9 C10 H10 119.8
C11 C10 H10 119.8
C12 C11 C10 119.0(10)
C12 C11 H11 120.5
C10 C11 H11 120.5
C11 C12 C7 121.1(9)
C11 C12 H12 119.4
C7 C12 H12 119.4
C14 C13 P1 110.5(6)
C14 C13 H13A 109.6
P1 C13 H13A 109.6
C14 C13 H13B 109.6
P1 C13 H13B 109.6
H13A C13 H13B 108.1
N1 C14 C15 122.8(10)
N1 C14 C13 118.2(9)
C15 C14 C13 119.0(10)
C16 C15 C14 115.1(10)
C16 C15 H15 122.4
C14 C15 H15 122.4
C17 C16 C15 122.9(10)
C17 C16 H16 118.5
C15 C16 H16 118.5
C16 C17 C18 117.4(10)
C16 C17 H17 121.3
C18 C17 H17 121.3
N1 C18 C17 122.0(9)
N1 C18 C19 118.4(8)
C17 C18 C19 119.5(9)
C18 C19 P2 112.6(7)
C18 C19 H19A 109.1
P2 C19 H19A 109.1
C18 C19 H19B 109.1
P2 C19 H19B 109.1
H19A C19 H19B 107.8
C25 C20 C21 118.5(9)
C25 C20 P2 123.8(8)
C21 C20 P2 117.3(8)
C22 C21 C20 119.1(9)
C22 C21 H21 120.4
C20 C21 H21 120.4
C23 C22 C21 119.9(10)
C23 C22 H22 120.0
C21 C22 H22 120.0
C24 C23 C22 119.7(10)
C24 C23 H23 120.1
C22 C23 H23 120.1
C23 C24 C25 118.7(11)
C23 C24 H24 120.6
C25 C24 H24 120.6
C20 C25 C24 123.7(10)
C20 C25 H25 118.2
C24 C25 H25 118.2
C31 C26 C27 119.8(9)
C31 C26 P2 120.9(7)
C27 C26 P2 119.3(8)
C26 C27 C28 119.9(10)
C26 C27 H27 120.1
C28 C27 H27 120.1
C27 C28 C29 121.7(10)
C27 C28 H28 119.2
C29 C28 H28 119.2
C30 C29 C28 118.4(10)
C30 C29 H29 120.8
C28 C29 H29 120.8
C29 C30 C31 120.9(10)
C29 C30 H30 119.5
C31 C30 H30 119.5
C26 C31 C30 119.3(9)
C26 C31 H31 120.3
C30 C31 H31 120.3
C33 C32 Pd1 113.7(5)
C33 C32 H32A 108.8
Pd1 C32 H32A 108.8
C33 C32 H32B 108.8
Pd1 C32 H32B 108.8
H32A C32 H32B 107.7
C34 C33 N2 101.7(6)
C34 C33 C32 114.9(7)
N2 C33 C32 110.1(7)
C34 C33 H33 109.9
N2 C33 H33 109.9
C32 C33 H33 109.9
C33 C34 C35 108.6(6)
C33 C34 H34A 110.0
C35 C34 H34A 110.0
C33 C34 H34B 110.0
C35 C34 H34B 110.0
H34A C34 H34B 108.3
C37 C35 C36 114.8(10)
C37 C35 C34 114.3(9)
C36 C35 C34 100.2(6)
C37 C35 C38 110.2(8)
C36 C35 C38 109.3(9)
C34 C35 C38 107.4(10)
N2 C36 C35 105.3(8)
N2 C36 H36A 110.7
C35 C36 H36A 110.7
N2 C36 H36B 110.7
C35 C36 H36B 110.7
H36A C36 H36B 108.8
C35 C37 H37A 109.5
C35 C37 H37B 109.5
H37A C37 H37B 109.5
C35 C37 H37C 109.5
H37A C37 H37C 109.5
H37B C37 H37C 109.5
C35 C38 H38A 109.5
C35 C38 H38B 109.5
H38A C38 H38B 109.5
C35 C38 H38C 109.5
H38A C38 H38C 109.5
H38B C38 H38C 109.5
O1 C39 N2 124.7(9)
O1 C39 C40 119.4(9)
N2 C39 C40 115.8(10)
C39 C40 H40A 109.5
C39 C40 H40B 109.5
H40A C40 H40B 109.5
C39 C40 H40C 109.5
H40A C40 H40C 109.5
H40B C40 H40C 109.5
C42 C41 H41A 109.5
C42 C41 H41B 109.5
H41A C41 H41B 109.5
C42 C41 H41C 109.5
H41A C41 H41C 109.5
H41B C41 H41C 109.5
C42 C43 C44 123(3)
C42 C43 H43A 106.5
C44 C43 H43A 106.5
C42 C43 H43B 106.5
C44 C43 H43B 106.5
H43A C43 H43B 106.5
C43 C42 C41 117(2)
C43 C42 H42A 108.0
C41 C42 H42A 108.0
C43 C42 H42B 108.0
C41 C42 H42B 108.0
H42A C42 H42B 107.3
C45 C44 C43 98(3)
C45 C44 H44A 112.1
C43 C44 H44A 112.1
C45 C44 H44B 112.1
C43 C44 H44B 112.1
H44A C44 H44B 109.8
C44 C45 H45A 107.0
C44 C45 H45B 109.6
H45A C45 H45B 109.5
C44 C45 H45C 111.8
H45A C45 H45C 109.5
H45B C45 H45C 109.5
F3 B1 F4 117.6(9)
F3 B1 F1 109.6(10)
F4 B1 F1 102.9(8)
F3 B1 F2 108.7(8)
F4 B1 F2 112.2(9)
F1 B1 F2 104.9(9)

loop_
_geom_bond_atom_site_label_1
_geom_bond_atom_site_label_2
_geom_bond_distance
Pd1 C32 2.047(7)
Pd1 N1 2.115(6)
Pd1 P1 2.275(3)
Pd1 P2 2.297(3)
P1 C7 1.801(9)
P1 C1 1.809(9)
P1 C13 1.860(7)
P2 C26 1.808(9)
P2 C20 1.826(9)
P2 C19 1.827(8)
F1 B1 1.357(12)
F2 B1 1.384(11)
F3 B1 1.267(10)
F4 B1 1.324(11)
O1 C39 1.247(11)
N1 C14 1.325(12)
N1 C18 1.358(11)
N2 C39 1.322(11)
N2 C36 1.447(10)
N2 C33 1.507(9)
C1 C6 1.366(12)
C1 C2 1.405(12)
C2 C3 1.385(13)
C2 H2 0.9500
C3 C4 1.376(11)
C3 H3 0.9500
C4 C5 1.358(12)
C4 H4 0.9500
C5 C6 1.406(12)
C5 H5 0.9500
C6 H6 0.9500
C7 C8 1.388(10)
C7 C12 1.400(11)
C8 C9 1.388(11)
C8 H8 0.9500
C9 C10 1.372(12)
C9 H9 0.9500
C10 C11 1.399(12)
C10 H10 0.9500
C11 C12 1.362(11)
C11 H11 0.9500
C12 H12 0.9500
C13 C14 1.490(12)
C13 H13A 0.9900
C13 H13B 0.9900
C14 C15 1.417(12)
C15 C16 1.387(11)
C15 H15 0.9500
C16 C17 1.372(11)
C16 H16 0.9500
C17 C18 1.373(11)
C17 H17 0.9500
C18 C19 1.493(12)
C19 H19A 0.9900
C19 H19B 0.9900
C20 C25 1.328(12)
C20 C21 1.426(12)
C21 C22 1.398(12)
C21 H21 0.9500
C22 C23 1.396(13)
C22 H22 0.9500
C23 C24 1.381(12)
C23 H23 0.9500
C24 C25 1.391(13)
C24 H24 0.9500
C25 H25 0.9500
C26 C31 1.386(12)
C26 C27 1.387(12)
C27 C28 1.392(13)
C27 H27 0.9500
C28 C29 1.393(14)
C28 H28 0.9500
C29 C30 1.370(12)
C29 H29 0.9500
C30 C31 1.431(12)
C30 H30 0.9500
C31 H31 0.9500
C32 C33 1.508(10)
C32 H32A 0.9900
C32 H32B 0.9900
C33 C34 1.505(10)
C33 H33 1.0000
C34 C35 1.541(9)
C34 H34A 0.9900
C34 H34B 0.9900
C35 C37 1.504(12)
C35 C36 1.529(11)
C35 C38 1.546(14)
C36 H36A 0.9900
C36 H36B 0.9900
C37 H37A 0.9800
C37 H37B 0.9800
C37 H37C 0.9800
C38 H38A 0.9800
C38 H38B 0.9800
C38 H38C 0.9800
C39 C40 1.568(12)
C40 H40A 0.9800
C40 H40B 0.9800
C40 H40C 0.9800
C41 C42 1.44(2)
C41 H41A 0.9800
C41 H41B 0.9800
C41 H41C 0.9800
C43 C42 1.42(3)
C43 C44 1.44(4)
C43 H43A 0.9900
C43 H43B 0.9900
C42 H42A 0.9900
C42 H42B 0.9900
C44 C45 1.44(4)
C44 H44A 0.9900
C44 H44B 0.9900
C45 H45A 0.9800
C45 H45B 0.9800
C45 H45C 0.9800

loop_
_geom_torsion_atom_site_label_1
_geom_torsion_atom_site_label_2
_geom_torsion_atom_site_label_3
_geom_torsion_atom_site_label_4
_geom_torsion
C32 Pd1 P1 C7 91.3(4)
N1 Pd1 P1 C7 -90.2(3)
P2 Pd1 P1 C7 -90.8(4)
C32 Pd1 P1 C1 -39.7(4)
N1 Pd1 P1 C1 138.9(4)
P2 Pd1 P1 C1 138.2(4)
C32 Pd1 P1 C13 -156.4(4)
N1 Pd1 P1 C13 22.2(3)
P2 Pd1 P1 C13 21.5(5)
C32 Pd1 P2 C26 -44.6(5)
N1 Pd1 P2 C26 136.9(5)
P1 Pd1 P2 C26 137.6(5)
C32 Pd1 P2 C20 87.1(4)
N1 Pd1 P2 C20 -91.4(4)
P1 Pd1 P2 C20 -90.8(5)
C32 Pd1 P2 C19 -162.7(4)
N1 Pd1 P2 C19 18.7(3)
P1 Pd1 P2 C19 19.4(5)
P1 Pd1 N1 C14 -13.8(6)
P2 Pd1 N1 C14 166.0(6)
P1 Pd1 N1 C18 166.9(6)
P2 Pd1 N1 C18 -13.3(6)
C7 P1 C1 C6 -12.1(8)
C13 P1 C1 C6 -125.7(7)
Pd1 P1 C1 C6 121.7(7)
C7 P1 C1 C2 171.4(7)
C13 P1 C1 C2 57.9(8)
Pd1 P1 C1 C2 -54.8(7)
C6 C1 C2 C3 -2.7(13)
P1 C1 C2 C3 173.9(7)
C1 C2 C3 C4 1.6(14)
C2 C3 C4 C5 -0.9(14)
C3 C4 C5 C6 1.4(15)
C2 C1 C6 C5 3.1(14)
P1 C1 C6 C5 -173.4(8)
C4 C5 C6 C1 -2.5(15)
C1 P1 C7 C8 104.7(7)
C13 P1 C7 C8 -141.5(7)
Pd1 P1 C7 C8 -34.2(7)
C1 P1 C7 C12 -71.6(8)
C13 P1 C7 C12 42.2(8)
Pd1 P1 C7 C12 149.5(6)
C12 C7 C8 C9 -2.0(12)
P1 C7 C8 C9 -178.4(7)
C7 C8 C9 C10 1.1(14)
C8 C9 C10 C11 1.5(15)
C9 C10 C11 C12 -3.3(15)
C10 C11 C12 C7 2.5(14)
C8 C7 C12 C11 0.2(13)
P1 C7 C12 C11 176.4(7)
C7 P1 C13 C14 85.9(7)
C1 P1 C13 C14 -160.6(7)
Pd1 P1 C13 C14 -31.9(7)
C18 N1 C14 C15 -3.9(13)
Pd1 N1 C14 C15 176.9(6)
C18 N1 C14 C13 174.0(7)
Pd1 N1 C14 C13 -5.3(11)
P1 C13 C14 N1 26.8(11)
P1 C13 C14 C15 -155.3(7)
N1 C14 C15 C16 3.9(14)
C13 C14 C15 C16 -173.9(8)
C14 C15 C16 C17 -4.7(15)
C15 C16 C17 C18 5.4(15)
C14 N1 C18 C17 4.5(13)
Pd1 N1 C18 C17 -176.2(6)
C14 N1 C18 C19 180.0(8)
Pd1 N1 C18 C19 -0.8(11)
C16 C17 C18 N1 -5.1(13)
C16 C17 C18 C19 179.4(9)
N1 C18 C19 P2 19.3(11)
C17 C18 C19 P2 -165.1(7)
C26 P2 C19 C18 -161.0(6)
C20 P2 C19 C18 88.6(7)
Pd1 P2 C19 C18 -25.4(7)
C26 P2 C20 C25 14.3(10)
C19 P2 C20 C25 124.0(9)
Pd1 P2 C20 C25 -129.2(9)
C26 P2 C20 C21 -173.1(7)
C19 P2 C20 C21 -63.3(8)
Pd1 P2 C20 C21 43.4(8)
C25 C20 C21 C22 -5.3(15)
P2 C20 C21 C22 -178.3(8)
C20 C21 C22 C23 6.7(16)
C21 C22 C23 C24 -4.9(17)
C22 C23 C24 C25 1.6(17)
C21 C20 C25 C24 2.1(17)
P2 C20 C25 C24 174.7(8)
C23 C24 C25 C20 -0.2(17)
C20 P2 C26 C31 80.9(9)
C19 P2 C26 C31 -29.5(9)
Pd1 P2 C26 C31 -145.8(7)
C20 P2 C26 C27 -95.9(8)
C19 P2 C26 C27 153.7(8)
Pd1 P2 C26 C27 37.4(10)
C31 C26 C27 C28 0.6(15)
P2 C26 C27 C28 177.4(8)
C26 C27 C28 C29 0.1(17)
C27 C28 C29 C30 0.1(17)
C28 C29 C30 C31 -0.9(16)
C27 C26 C31 C30 -1.3(14)
P2 C26 C31 C30 -178.1(7)
C29 C30 C31 C26 1.5(15)
P1 Pd1 C32 C33 125.7(6)
P2 Pd1 C32 C33 -53.8(6)
C39 N2 C33 C34 171.3(10)
C36 N2 C33 C34 -0.4(11)
C39 N2 C33 C32 -66.5(13)
C36 N2 C33 C32 121.8(9)
Pd1 C32 C33 C34 -59.7(10)
Pd1 C32 C33 N2 -173.8(6)
N2 C33 C34 C35 -21.4(12)
C32 C33 C34 C35 -140.3(10)
C33 C34 C35 C37 157.3(9)
C33 C34 C35 C36 33.9(13)
C33 C34 C35 C38 -80.2(9)
C39 N2 C36 C35 -149.1(12)
C33 N2 C36 C35 21.9(12)
C37 C35 C36 N2 -155.7(8)
C34 C35 C36 N2 -32.8(12)
C38 C35 C36 N2 79.9(9)
C36 N2 C39 O1 169.4(11)
C33 N2 C39 O1 -1.0(19)
C36 N2 C39 C40 -13.6(18)
C33 N2 C39 C40 176.0(10)
C44 C43 C42 C41 -140(4)
C42 C43 C44 C45 -114(4)
